data_7034595
loop_
_publ_author_name
'Shi, Ping-Ping'
'Ye, Qiong'
'Li, Qiang'
'Wang, Hui-Ting'
'Fu, Da-Wei'
'Zhang, Yi'
'Xiong, Ren-Gen'

_publ_section_title
;
 Crystal structures, phase transitions, and switchable dielectric
 behaviors: comparison of a series of N-heterocyclic ammonium
 perchlorates.
;
_journal_issue 17
_journal_name_full 'Dalton transactions (Cambridge, England : 2003)'
_journal_page_first 8221
_journal_page_last 8231
_journal_paper_doi 10.1039/c5dt00263j
_journal_volume 44
_journal_year 2015
_chemical_formula_sum 'C8 H15 Cl N2 O4'
_chemical_formula_weight 238.67
_chemical_name_systematic
; 
 ? 
;
_space_group_IT_number 14
_symmetry_cell_setting monoclinic
_symmetry_space_group_name_Hall '-P 2yn'
_symmetry_space_group_name_H-M 'P 1 21/n 1'
_atom_sites_solution_hydrogens geom
_atom_sites_solution_primary direct
_atom_sites_solution_secondary difmap
_audit_creation_method SHELXL-97
_audit_update_record
;
2014-07-02 deposited with the CCDC.
2015-03-24 downloaded from the CCDC.
;
_cell_angle_alpha 90.00
_cell_angle_beta 94.94(3)
_cell_angle_gamma 90.00
_cell_formula_units_Z 4
_cell_length_a 7.7088(15)
_cell_length_b 11.933(2)
_cell_length_c 12.458(3)
_cell_measurement_temperature 293(2)
_cell_measurement_theta_max 25.00
_cell_measurement_theta_min 3.00
_cell_volume 1141.7(4)
_computing_cell_refinement '<i>CrystalClear</i> (Rigaku, 2005)'
_computing_data_collection '<i>CrystalClear</i> (Rigaku, 2005)'
_computing_data_reduction '<i>CrystalClear</i> (Rigaku, 2005)'
_computing_molecular_graphics '<i>SHELXTL</i> (Sheldrick, 2008)'
_computing_publication_material '<i>PRPKAPPA</i> (Ferguson, 1999)'
_computing_structure_refinement '<i>SHELXL-97</i> (Sheldrick, 2008)'
_computing_structure_solution '<i>SHELXS-97</i> (Sheldrick, 2008)'
_diffrn_ambient_temperature 293(2)
_diffrn_detector_area_resol_mean 13.6612
_diffrn_measured_fraction_theta_full 1.000
_diffrn_measured_fraction_theta_max 1.000
_diffrn_measurement_device_type 'Mercury2 (2x2 bin mode)'
_diffrn_measurement_method CCD_Profile_fitting
_diffrn_radiation_monochromator graphite
_diffrn_radiation_source 'fine-focus sealed tube'
_diffrn_radiation_type MoK\a
_diffrn_radiation_wavelength 0.71073
_diffrn_reflns_av_R_equivalents 0.0499
_diffrn_reflns_av_sigmaI/netI 0.0340
_diffrn_reflns_limit_h_max 9
_diffrn_reflns_limit_h_min -9
_diffrn_reflns_limit_k_max 14
_diffrn_reflns_limit_k_min -14
_diffrn_reflns_limit_l_max 14
_diffrn_reflns_limit_l_min -14
_diffrn_reflns_number 9546
_diffrn_reflns_theta_full 25.00
_diffrn_reflns_theta_max 25.00
_diffrn_reflns_theta_min 3.00
_exptl_absorpt_coefficient_mu 0.332
_exptl_absorpt_correction_T_max 0.936
_exptl_absorpt_correction_T_min 0.936
_exptl_absorpt_correction_type multi-scan
_exptl_absorpt_process_details '<i>CrystalClear</i> (Rigaku, 2005)'
_exptl_crystal_colour Colorless
_exptl_crystal_density_diffrn 1.388
_exptl_crystal_density_method 'not measured'
_exptl_crystal_description Prism
_exptl_crystal_F_000 504
_exptl_crystal_size_max 0.20
_exptl_crystal_size_mid 0.20
_exptl_crystal_size_min 0.20
_refine_diff_density_max 0.850
_refine_diff_density_min -0.481
_refine_diff_density_rms 0.096
_refine_ls_extinction_coef 0.075(11)
_refine_ls_extinction_expression Fc^*^=kFc[1+0.001xFc^2^\l^3^/sin(2\q)]^-1/4^
_refine_ls_extinction_method SHELXL
_refine_ls_goodness_of_fit_ref 1.071
_refine_ls_hydrogen_treatment constr
_refine_ls_matrix_type full
_refine_ls_number_parameters 137
_refine_ls_number_reflns 2007
_refine_ls_number_restraints 0
_refine_ls_restrained_S_all 1.071
_refine_ls_R_factor_all 0.0809
_refine_ls_R_factor_gt 0.0751
_refine_ls_shift/su_max 0.000
_refine_ls_shift/su_mean 0.000
_refine_ls_structure_factor_coef Fsqd
_refine_ls_weighting_details 'calc w=1/[\s^2^(Fo^2^)+(0.1348P)^2^+1.1698P] where P=(Fo^2^+2Fc^2^)/3'
_refine_ls_weighting_scheme calc
_refine_ls_wR_factor_gt 0.2120
_refine_ls_wR_factor_ref 0.2191
_reflns_number_gt 1785
_reflns_number_total 2007
_reflns_threshold_expression >2sigma(I)
_cod_data_source_file c5dt00263j2.cif
_cod_data_source_block 1
_cod_depositor_comments 'Adding full bibliography for 7034594--7034596.cif.'
_cod_original_sg_symbol_H-M 'P 21/n'
_cod_database_code 7034595

loop_
_symmetry_equiv_pos_as_xyz
'x, y, z'
'-x+1/2, y+1/2, -z+1/2'
'-x, -y, -z'
'x-1/2, -y-1/2, z-1/2'

loop_
_atom_site_label
_atom_site_type_symbol
_atom_site_fract_x
_atom_site_fract_y
_atom_site_fract_z
_atom_site_U_iso_or_equiv
_atom_site_adp_type
_atom_site_occupancy
_atom_site_symmetry_multiplicity
_atom_site_calc_flag
_atom_site_refinement_flags
Cl1 Cl 0.13552(11) 0.98107(8) 0.22274(7) 0.0481(4) Uani 1 1 d .
N1 N 0.7974(3) 0.2856(2) 0.09828(19) 0.0342(7) Uani 1 1 d .
C1 C 0.6612(4) 0.3570(3) 0.0355(3) 0.0402(8) Uani 1 1 d .
H1A H 0.5980 0.3997 0.0857 0.048 Uiso 1 1 calc R
H1B H 0.7189 0.4098 -0.0088 0.048 Uiso 1 1 calc R
C4 C 0.7060(5) 0.1978(3) 0.1627(3) 0.0458(9) Uani 1 1 d .
H4A H 0.7929 0.1493 0.1994 0.055 Uiso 1 1 calc R
H4B H 0.6443 0.2353 0.2170 0.055 Uiso 1 1 calc R
C6 C 0.9142(4) 0.2273(3) 0.0251(3) 0.0435(8) Uani 1 1 d .
H6A H 0.9988 0.1823 0.0681 0.052 Uiso 1 1 calc R
H6B H 0.8449 0.1774 -0.0229 0.052 Uiso 1 1 calc R
C7 C 1.0052(5) 0.3072(3) -0.0387(3) 0.0488(9) Uani 1 1 d .
C2 C 0.5335(5) 0.2882(3) -0.0357(3) 0.0546(10) Uani 1 1 d .
H2A H 0.5943 0.2518 -0.0911 0.066 Uiso 1 1 calc R
H2B H 0.4459 0.3373 -0.0709 0.066 Uiso 1 1 calc R
C3 C 0.5789(5) 0.1272(3) 0.0928(4) 0.0548(10) Uani 1 1 d .
H3A H 0.5203 0.0757 0.1379 0.066 Uiso 1 1 calc R
H3B H 0.6420 0.0833 0.0435 0.066 Uiso 1 1 calc R
N2 N 1.0805(5) 0.3679(3) -0.0884(3) 0.0705(11) Uani 1 1 d .
C8 C 0.4443(5) 0.1994(4) 0.0290(4) 0.0600(11) Uani 1 1 d .
H8A H 0.3707 0.2357 0.0779 0.072 Uiso 1 1 calc R
H8B H 0.3711 0.1524 -0.0197 0.072 Uiso 1 1 calc R
O1 O 0.1514(6) 1.1024(3) 0.2219(4) 0.1027(14) Uani 1 1 d .
C5 C 0.9062(6) 0.3575(4) 0.1765(3) 0.0601(11) Uani 1 1 d .
H5A H 0.9650 0.4135 0.1378 0.090 Uiso 1 1 calc R
H5B H 0.9907 0.3118 0.2172 0.090 Uiso 1 1 calc R
H5C H 0.8328 0.3933 0.2246 0.090 Uiso 1 1 calc R
O2 O 0.2691(5) 0.9381(4) 0.1632(3) 0.0902(12) Uani 1 1 d .
O3 O 0.1757(6) 0.9501(4) 0.3354(3) 0.0951(13) Uani 1 1 d .
O4 O -0.0330(5) 0.9478(4) 0.1826(4) 0.1038(14) Uani 1 1 d .

loop_
_atom_site_aniso_label
_atom_site_aniso_U_11
_atom_site_aniso_U_22
_atom_site_aniso_U_33
_atom_site_aniso_U_23
_atom_site_aniso_U_13
_atom_site_aniso_U_12
Cl1 0.0483(6) 0.0468(6) 0.0513(7) 0.0053(4) 0.0160(4) 0.0085(3)
N1 0.0364(14) 0.0336(13) 0.0332(13) -0.0004(10) 0.0067(11) -0.0018(10)
C1 0.0394(17) 0.0346(16) 0.0479(18) 0.0084(13) 0.0111(14) 0.0067(13)
C4 0.0502(19) 0.0450(18) 0.0441(18) 0.0146(15) 0.0152(15) 0.0010(15)
C6 0.0368(17) 0.0433(18) 0.0520(19) 0.0026(15) 0.0128(15) 0.0064(14)
C7 0.0414(18) 0.056(2) 0.051(2) 0.0030(17) 0.0128(15) 0.0075(16)
C2 0.045(2) 0.065(2) 0.052(2) 0.0090(18) -0.0035(16) 0.0031(17)
C3 0.053(2) 0.0393(19) 0.075(3) 0.0077(17) 0.0189(19) -0.0094(16)
N2 0.069(2) 0.075(2) 0.073(2) 0.0168(19) 0.035(2) 0.0004(19)
C8 0.0417(19) 0.062(2) 0.076(3) -0.001(2) 0.0047(18) -0.0116(17)
O1 0.122(3) 0.053(2) 0.129(4) 0.002(2) -0.009(3) 0.0104(19)
C5 0.063(2) 0.065(3) 0.051(2) -0.0098(18) -0.0037(18) -0.016(2)
O2 0.073(2) 0.111(3) 0.088(2) -0.039(2) 0.0223(19) 0.000(2)
O3 0.107(3) 0.112(3) 0.067(2) 0.022(2) 0.015(2) -0.002(2)
O4 0.067(2) 0.114(3) 0.129(4) -0.001(3) 0.004(2) -0.008(2)

loop_
_atom_type_symbol
_atom_type_description
_atom_type_scat_dispersion_real
_atom_type_scat_dispersion_imag
_atom_type_scat_source
C C 0.0033 0.0016 'International Tables Vol C Tables 4.2.6.8 and 6.1.1.4'
H H 0.0000 0.0000 'International Tables Vol C Tables 4.2.6.8 and 6.1.1.4'
N N 0.0061 0.0033 'International Tables Vol C Tables 4.2.6.8 and 6.1.1.4'
O O 0.0106 0.0060 'International Tables Vol C Tables 4.2.6.8 and 6.1.1.4'
Cl Cl 0.1484 0.1585 'International Tables Vol C Tables 4.2.6.8 and 6.1.1.4'

loop_
_geom_angle_atom_site_label_1
_geom_angle_atom_site_label_2
_geom_angle_atom_site_label_3
_geom_angle
O4 Cl1 O2 113.7(3)
O4 Cl1 O1 110.7(3)
O2 Cl1 O1 106.9(3)
O4 Cl1 O3 112.5(3)
O2 Cl1 O3 108.0(3)
O1 Cl1 O3 104.4(3)
C5 N1 C6 109.1(3)
C5 N1 C1 109.7(3)
C6 N1 C1 111.8(2)
C5 N1 C4 108.0(3)
C6 N1 C4 109.1(2)
C1 N1 C4 109.0(2)
C2 C1 N1 112.6(3)
C2 C1 H1A 109.1
N1 C1 H1A 109.1
C2 C1 H1B 109.1
N1 C1 H1B 109.1
H1A C1 H1B 107.8
C3 C4 N1 112.7(3)
C3 C4 H4A 109.1
N1 C4 H4A 109.1
C3 C4 H4B 109.1
N1 C4 H4B 109.1
H4A C4 H4B 107.8
C7 C6 N1 111.6(3)
C7 C6 H6A 109.3
N1 C6 H6A 109.3
C7 C6 H6B 109.3
N1 C6 H6B 109.3
H6A C6 H6B 108.0
N2 C7 C6 178.1(4)
C1 C2 C8 111.6(3)
C1 C2 H2A 109.3
C8 C2 H2A 109.3
C1 C2 H2B 109.3
C8 C2 H2B 109.3
H2A C2 H2B 108.0
C4 C3 C8 111.5(3)
C4 C3 H3A 109.3
C8 C3 H3A 109.3
C4 C3 H3B 109.3
C8 C3 H3B 109.3
H3A C3 H3B 108.0
C3 C8 C2 110.5(3)
C3 C8 H8A 109.5
C2 C8 H8A 109.5
C3 C8 H8B 109.5
C2 C8 H8B 109.5
H8A C8 H8B 108.1
N1 C5 H5A 109.5
N1 C5 H5B 109.5
H5A C5 H5B 109.5
N1 C5 H5C 109.5
H5A C5 H5C 109.5
H5B C5 H5C 109.5

loop_
_geom_bond_atom_site_label_1
_geom_bond_atom_site_label_2
_geom_bond_distance
Cl1 O4 1.408(4)
Cl1 O2 1.416(3)
Cl1 O1 1.453(4)
Cl1 O3 1.459(4)
N1 C5 1.500(4)
N1 C6 1.506(4)
N1 C1 1.516(4)
N1 C4 1.528(4)
C1 C2 1.510(5)
C1 H1A 0.9700
C1 H1B 0.9700
C4 C3 1.510(5)
C4 H4A 0.9700
C4 H4B 0.9700
C6 C7 1.459(5)
C6 H6A 0.9700
C6 H6B 0.9700
C7 N2 1.143(5)
C2 C8 1.530(5)
C2 H2A 0.9700
C2 H2B 0.9700
C3 C8 1.519(6)
C3 H3A 0.9700
C3 H3B 0.9700
C8 H8A 0.9700
C8 H8B 0.9700
C5 H5A 0.9600
C5 H5B 0.9600
C5 H5C 0.9600

loop_
_geom_torsion_atom_site_label_1
_geom_torsion_atom_site_label_2
_geom_torsion_atom_site_label_3
_geom_torsion_atom_site_label_4
_geom_torsion
C5 N1 C1 C2 -173.4(3)
C6 N1 C1 C2 65.5(3)
C4 N1 C1 C2 -55.3(3)
C5 N1 C4 C3 174.5(3)
C6 N1 C4 C3 -67.0(3)
C1 N1 C4 C3 55.4(4)
C5 N1 C6 C7 -62.2(4)
C1 N1 C6 C7 59.3(3)
C4 N1 C6 C7 180.0(3)
N1 C6 C7 N2 144(13)
N1 C1 C2 C8 56.0(4)
N1 C4 C3 C8 -56.1(4)
C4 C3 C8 C2 54.2(4)
C1 C2 C8 C3 -54.2(5)
